data_2000988
loop_
_publ_author_name
'Huang, E. T.'
'Evans, K. L.'
'Fronczek, F. R.'
'Gandour, R. D.'

_publ_section_title
;
 2-[(2,6-Dihydroxyphenyl)ethynyl]benzoic acid
;
_journal_issue 4
_journal_name_full 'Acta Crystallographica Section C'
_journal_page_first 763
_journal_page_last 765
_journal_paper_doi 10.1107/S0108270191010594
_journal_volume 48
_journal_year 1992
_chemical_formula_moiety 'C15 H10 O4'
_chemical_formula_sum 'C15 H10 O4'
_chemical_formula_weight 254.2
_space_group_IT_number 14
_space_group_name_Hall '-P 2yn'
_space_group_name_H-M_alt 'P 1 21/n 1'
_symmetry_cell_setting monoclinic
_symmetry_space_group_name_H-M 'P 1 21/n 1'
_cell_angle_alpha 90
_cell_angle_beta 109.141(9)
_cell_angle_gamma 90
_cell_formula_units_Z 4
_cell_length_a 12.8584(13)
_cell_length_b 5.0051(2)
_cell_length_c 19.381(2)
_cell_volume 1178.36(19)
_diffrn_radiation_type Cu
_diffrn_radiation_wavelength 1.54184
_exptl_absorpt_coefficient_mu 0.828
_exptl_crystal_density_diffrn 1.431
_exptl_crystal_F_000 528
_cod_data_source_file st0544.cif
_cod_data_source_block st0544a
_cod_original_cell_volume 1178.3(2)
_cod_original_sg_symbol_H-M 'P 21/n'
_cod_database_code 2000988

loop_
_space_group_symop_id
_space_group_symop_operation_xyz
1 x,y,z
2 -x+1/2,y+1/2,-z+1/2
3 -x,-y,-z
4 x+1/2,-y+1/2,z+1/2

loop_
_atom_site_label
_atom_site_fract_x
_atom_site_fract_y
_atom_site_fract_z
O1 .69348(8) .3771(2) .49819(5)
O2 .74330(8) .0633(2) .28024(5)
O3 .53280(7) .8145(2) .43824(5)
O4 .40616(9) 1.1330(3) .41609(5)
C1 .74410(10) .2130(3) .46365(7)
C2 .82040(10) .0304(3) .50510(8)
C3 .87170(10) -.1401(3) .47040(8)
C4 .84900(10) -.1360(3) .39539(8)
C5 .77200(10) .0456(3) .35436(6)
C6 .71929(9) .2240(3) .38767(6)
C7 .63987(9) .4113(3) .34680(6)
C8 .57230(10) .5785(3) .32010(6)
C9 .49160(10) .7688(3) .28103(6)
C10 .46530(10) .7786(3) .20471(7)
C11 .38800(10) .9555(3) .16327(7)
C12 .33540(10) 1.1284(3) .19638(8)
C13 .36020(10) 1.1241(3) .27121(7)
C14 .43791(9) .9460(3) .31453(6)
C15 .46430(10) .9545(3) .39517(6)
H1OH .642(2) .490(5) .4660(10)
H2OH .761(2) -.086(4) .2620(10)
H3OH .4360(10) 1.143(5) .4690(10)
H2 .8400(10) .025(3) .5593(8)
H3 .9230(10) -.266(4) .5004(9)
H4 .8870(10) -.252(3) .3710(8)
H10 .5050(10) .655(3) .1829(8)
H11 .3730(10) .962(4) .1100(10)
H12 .2810(10) 1.251(3) .1664(9)
H13 .3290(10) 1.245(3) .2962(8)

loop_
_geom_bond_atom_site_label_1
_geom_bond_atom_site_label_2
_geom_bond_distance
O1 C1 1.353(2)
O2 C5 1.364(2)
O3 C15 1.217(2)
O4 C15 1.312(2)
C1 C2 1.388(2)
C1 C6 1.402(2)
C2 C3 1.381(2)
C3 C4 1.386(2)
C4 C5 1.387(2)
C5 C6 1.400(2)
C6 C7 1.412(2)
C7 C8 1.195(2)
C8 C9 1.429(2)
C9 C10 1.406(2)
C9 C14 1.406(2)
C10 C11 1.376(2)
C11 C12 1.380(2)
C12 C13 1.379(2)
C13 C14 1.395(2)
C14 C15 1.487(2)
O1 H1OH 0.93(2)
O2 H2OH 0.89(2)
O4 H3OH 0.96(2)
C2 H2 1.00(2)
C3 H3 0.96(2)
C4 H4 0.97(2)
C10 H10 0.99(2)
C11 H11 0.99(2)
C12 H12 0.970(10)
C13 H13 0.94(2)
